data_4030431
loop_
_publ_author_name
'Muller, B.G.'
'Serafin, M.'

_publ_section_title
;
 Single-crystal investigations on PtF4 and PtF5
;
_journal_name_full 'European Journal of Solid State and Inorganic Chemistry'
_journal_page_first 625
_journal_page_last 633
_journal_volume 29
_journal_year 1992
_chemical_formula_sum 'F5 Pt'
_chemical_formula_weight 290.076
_space_group_IT_number 14
_symmetry_cell_setting monoclinic
_symmetry_Int_Tables_number 14
_symmetry_space_group_name_Hall '-P 2ybc'
_symmetry_space_group_name_H-M 'P 1 21/c 1'
_cell_angle_alpha 90
_cell_angle_beta 99.98(4)
_cell_angle_gamma 90
_cell_formula_units_Z 8
_cell_length_a 5.523(3)
_cell_length_b 9.942(6)
_cell_length_c 12.430(6)
_cell_volume 672.2(6)
_diffrn_ambient_temperature 293
_diffrn_radiation_probe x-ray
_diffrn_radiation_type MoK\a
_diffrn_radiation_wavelength 0.71073
_exptl_absorpt_coefficient_mu 41.723
_exptl_crystal_density_diffrn 5.733
_exptl_crystal_F_000 984
_refine_ls_number_parameters 110
_refine_ls_number_reflns 1401
_refine_ls_R_factor_gt 0.063
_refine_ls_wR_factor_gt 0.045
_cod_data_source_file EJSSIC-1992-29-625-633-2.cif
_cod_data_source_block PtF5
_cod_original_sg_symbol_H-M 'P 21/c'
_cod_database_code 4030431

loop_
_symmetry_equiv_pos_site_id
_symmetry_equiv_pos_as_xyz
1 x,y,z
2 -x,1/2+y,1/2-z
3 -x,-y,-z
4 x,1/2-y,1/2+z

loop_
_atom_site_aniso_label
_atom_site_aniso_U_11
_atom_site_aniso_U_22
_atom_site_aniso_U_33
_atom_site_aniso_U_23
_atom_site_aniso_U_13
_atom_site_aniso_U_12
Pt1 0.0279(3) 0.0184(3) 0.0179(3) -0.0005(8) 0.0010(3) -0.0013(8)
Pt2 0.0270(3) 0.0209(3) 0.0160(3) -0.0004(7) 0.0003(2) -0.0008(9)
F1 0.066(6) 0.046(6) 0.051(6) 0.018(5) -0.010(5) -0.015(5)
F2 0.068(6) 0.049(6) 0.068(6) 0.004(5) -0.019(6) -0.018(5)
F3 0.031(5) 0.020(5) 0.020(5) -0.004(4) 0.001(4) 0.009(4)
F4 0.070(6) 0.058(6) 0.045(6) -0.016(5) -0.001(6) -0.007(5)
F5 0.042(5) 0.051(6) 0.063(6) 0.010(6) -0.007(5) 0.005(5)
F6 0.018(4) 0.013(4) 0.06(4) 0.001(3) 0.004(3) 0.006(3)
F7 0.026(5) 0.022(4) 0.022(5) -0.002(4) 0.011(4) -0.002(4)
F8 0.030(4) 0.028(5) 0.09(4) 0.006(4) 0.004(4) 0.006(4)
F9 0.031(5) 0.022(5) 0.018(4) 0.003(4) 0.005(4) 0.000(4)
F10 0.045(5) 0.038(5) 0.078(6) -0.001(6) -0.012(5) -0.012(5)

loop_
_atom_site_label
_atom_site_type_symbol
_atom_site_thermal_displace_type
_atom_site_fract_x
_atom_site_fract_y
_atom_site_fract_z
_atom_site_occupancy
_atom_site_U_iso_or_equiv
Pt1 Pt Uani 0.9986(3) 0.25050(10) 0.00250(10) 1.000 0.0218(2)
Pt2 Pt Uani 0.30230(10) 0.9981(2) 0.19870 1.000 0.0217(2)
F1 F Uani 0.096(3) 0.8396(17) 0.1451(14) 1.000 0.057(3)
F2 F Uani 0.481(3) 0.1415(18) 0.2463(14) 1.000 0.065(3)
F3 F Uani 0.812(2) 0.4019(12) 0.9524(10) 1.000 0.024(3)
F4 F Uani 0.089(3) 0.3302(19) 0.1321(14) 1.000 0.059(3)
F5 F Uani 0.745(3) 0.3328(16) 0.5414(15) 1.000 0.054(3)
F6 F Uani 0.2014(17) 0.0863(10) 0.0518(8) 1.000 0.031(13)
F7 F Uani 0.428(2) 0.4220(12) 0.3504(10) 1.000 0.023(3)
F8 F Uani 0.6074(19) 0.0864(12) 0.6661(8) 1.000 0.050(14)
F9 F Uani 0.023(2) 0.0722(12) 0.2425(9) 1.000 0.024(3)
F10 F Uani 0.257(3) 0.3216(15) 0.9632(16) 1.000 0.056(3)

loop_
_atom_type_symbol
_atom_type_description
_atom_type_scat_dispersion_real
_atom_type_scat_dispersion_imag
_atom_type_scat_source
F F 0.0171 0.0103 ' International Tables Vol C Tables 4.2.6.8 and 6.1.1.4'
Pt Pt -1.7033 8.3905 ' International Tables Vol C Tables 4.2.6.8 and 6.1.1.4'

loop_
_geom_angle_atom_site_label_1
_geom_angle_atom_site_label_2
_geom_angle_atom_site_label_3
_geom_angle
_geom_angle_site_symmetry_1
_geom_angle_site_symmetry_3
_geom_angle_publ_flag
F3 Pt1 F10 90.6(6) 1_554 1_654 yes
F3 Pt1 F4 89.7(7) 1_554 1_655 yes
F3 Pt1 F6 178.3(5) 1_554 1_655 yes
F1 Pt1 F3 90.8(6) 3_665 1_554 yes
F3 Pt1 F5 92.9(6) 1_554 4_554 yes
F4 Pt1 F10 87.6(8) 1_655 1_654 yes
F6 Pt1 F10 88.6(6) 1_655 1_654 yes
F1 Pt1 F10 91.2(8) 3_665 1_654 yes
F5 Pt1 F10 176.0(7) 4_554 1_654 yes
F4 Pt1 F6 91.8(6) 1_655 1_655 yes
F1 Pt1 F4 178.7(7) 3_665 1_655 yes
F4 Pt1 F5 94.1(8) 1_655 4_554 yes
F1 Pt1 F6 87.7(6) 3_665 1_655 yes
F5 Pt1 F6 87.8(6) 4_554 1_655 yes
F1 Pt1 F5 87.0(8) 3_665 4_554 yes
F1 Pt2 F2 178.9(7) . 1_565 yes
F1 Pt2 F6 89.4(6) . 1_565 yes
F1 Pt2 F9 87.5(6) . 1_565 yes
F1 Pt2 F7 90.7(6) . 2_655 yes
F1 Pt2 F8 89.6(6) . 3_666 yes
F2 Pt2 F6 90.2(6) 1_565 1_565 yes
F2 Pt2 F9 91.5(7) 1_565 1_565 yes
F2 Pt2 F7 90.3(7) 1_565 2_655 yes
F2 Pt2 F8 90.9(7) 1_565 3_666 yes
F6 Pt2 F9 88.9(4) 1_565 1_565 yes
F6 Pt2 F7 89.5(5) 1_565 2_655 yes
F6 Pt2 F8 179.0(4) 1_565 3_666 yes
F7 Pt2 F9 177.6(5) 2_655 1_565 yes
F8 Pt2 F9 91.2(5) 3_666 1_565 yes
F7 Pt2 F8 90.5(5) 2_655 3_666 yes
Pt1 F1 Pt2 134.1(9) 3_665 . yes
Pt1 F6 Pt2 132.9(5) 1_455 1_545 yes

loop_
_geom_bond_atom_site_label_1
_geom_bond_atom_site_label_2
_geom_bond_distance
_geom_bond_site_symmetry_2
_geom_bond_publ_flag
Pt1 F3 1.869(12) 1_554 yes
Pt1 F10 1.737(17) 1_654 yes
Pt1 F4 1.787(18) 1_655 yes
Pt1 F6 2.014(10) 1_655 yes
Pt1 F1 2.027(17) 3_665 yes
Pt1 F5 1.765(17) 4_554 yes
Pt2 F1 1.991(17) . yes
Pt2 F2 1.776(18) 1_565 yes
Pt2 F6 2.015(10) 1_565 yes
Pt2 F9 1.873(11) 1_565 yes
Pt2 F7 1.865(12) 2_655 yes
Pt2 F8 1.868(10) 3_666 yes

loop_
_geom_torsion_atom_site_label_1
_geom_torsion_atom_site_label_2
_geom_torsion_atom_site_label_3
_geom_torsion_atom_site_label_4
_geom_torsion
_geom_torsion_site_symmetry_1
_geom_torsion_site_symmetry_4
_geom_torsion_publ_flag
F6 Pt2 F1 Pt1 32.3(12) 1_565 3_665 no
F9 Pt2 F1 Pt1 121.1(12) 1_565 3_665 no
F7 Pt2 F1 Pt1 -57.2(12) 2_655 3_665 no
F8 Pt2 F1 Pt1 -147.7(12) 3_666 3_665 no
